data_4500137
loop_
_publ_author_name
'Mart\'inez Casado, F. J.'
'Ramos Riesco, M.'
'Redondo, M. I.'
'Choquesillo-Lazarte, D.'
'L\'opez-Andr\'es, S.'
'Cheda, J. A. Rodr\'iguez'

_publ_section_title
;
 Anhydrous Lithium Acetate Polymorphs and Its Hydrates: Three-Dimensional
 Coordination Polymers
;
_journal_issue 4
_journal_name_full 'Crystal Growth &amp; Design'
_journal_page_first 1021
_journal_paper_doi 10.1021/cg1010133
_journal_volume 11
_journal_year 2011
_chemical_formula_moiety 15(Li+),15(C3H5O2-)
_chemical_formula_sum 'C30 H45 Li15 O30'
_chemical_formula_weight 989.76
_chemical_name_common 'Anhydrous Lithium Acetate'
_chemical_name_systematic 'Anhydrous Lithium Acetate'
_space_group_IT_number 14
_symmetry_cell_setting monoclinic
_symmetry_space_group_name_Hall '-P 2yn'
_symmetry_space_group_name_H-M 'P 1 21/n 1'
_atom_sites_solution_hydrogens geom
_atom_sites_solution_primary direct
_atom_sites_solution_secondary difmap
_audit_creation_method SHELXL-97
_cell_angle_alpha 90.00
_cell_angle_beta 107.92(3)
_cell_angle_gamma 90.00
_cell_formula_units_Z 4
_cell_length_a 20.424(4)
_cell_length_b 12.081(2)
_cell_length_c 22.735(5)
_cell_measurement_temperature 298(2)
_cell_volume 5338(2)
_computing_cell_refinement 'DENZO-SMN (Otwinowski & Minor, 1997)'
_computing_data_collection 'CCD Server Software Huber'
_computing_data_reduction DENZO-SMN
_computing_molecular_graphics 'Mercury 1.4.2. and ORTEP-3 (Farrugia, 1997)'
_computing_publication_material 'SHELXL-97 (Sheldrick, 1997)'
_computing_structure_refinement 'SHELXL-97 (Sheldrick, 1997)'
_computing_structure_solution 'SHELXS-97 (Sheldrick, 1990)'
_diffrn_ambient_temperature 298(2)
_diffrn_detector_area_resol_mean 9.77
_diffrn_measured_fraction_theta_full 0.994
_diffrn_measured_fraction_theta_max 0.994
_diffrn_measurement_device_type ADSCq210rCCD-HUBER
_diffrn_measurement_method 'f\ scans'
_diffrn_radiation_monochromator Synchrotron
_diffrn_radiation_source Synchrotron
_diffrn_radiation_type Synchrotron
_diffrn_radiation_wavelength 0.73790
_diffrn_reflns_av_R_equivalents 0.0000
_diffrn_reflns_av_sigmaI/netI 0.0615
_diffrn_reflns_limit_h_max 26
_diffrn_reflns_limit_h_min 0
_diffrn_reflns_limit_k_max 15
_diffrn_reflns_limit_k_min 0
_diffrn_reflns_limit_l_max 28
_diffrn_reflns_limit_l_min -29
_diffrn_reflns_number 12588
_diffrn_reflns_theta_full 29.00
_diffrn_reflns_theta_max 29.00
_diffrn_reflns_theta_min 1.67
_exptl_absorpt_coefficient_mu 0.104
_exptl_crystal_colour Colourless
_exptl_crystal_density_diffrn 1.232
_exptl_crystal_density_method 'not measured'
_exptl_crystal_description prism
_exptl_crystal_F_000 2040
_exptl_crystal_size_max 0.050
_exptl_crystal_size_mid 0.035
_exptl_crystal_size_min 0.020
_refine_diff_density_max 0.624
_refine_diff_density_min -0.298
_refine_diff_density_rms 0.068
_refine_ls_extinction_coef 0.0236(16)
_refine_ls_extinction_expression Fc^*^=kFc[1+0.001xFc^2^\l^3^/sin(2\q)]^-1/4^
_refine_ls_extinction_method SHELXL
_refine_ls_goodness_of_fit_ref 1.051
_refine_ls_hydrogen_treatment noref
_refine_ls_matrix_type full
_refine_ls_number_parameters 677
_refine_ls_number_reflns 12588
_refine_ls_number_restraints 0
_refine_ls_restrained_S_all 1.051
_refine_ls_R_factor_all 0.0557
_refine_ls_R_factor_gt 0.0504
_refine_ls_shift/su_max 0.001
_refine_ls_shift/su_mean 0.000
_refine_ls_structure_factor_coef Fsqd
_refine_ls_weighting_details 'calc w=1/[\s^2^(Fo^2^)+(0.0747P)^2^+1.2458P] where P=(Fo^2^+2Fc^2^)/3'
_refine_ls_weighting_scheme calc
_refine_ls_wR_factor_gt 0.1415
_refine_ls_wR_factor_ref 0.1471
_reflns_number_gt 11031
_reflns_number_total 12588
_reflns_threshold_expression >2sigma(I)
_cod_data_source_file cg1010133_si_001.cif
_cod_data_source_block anhydrous_LiC2_298K
_cod_depositor_comments
;
The following automatic conversions were performed:

'_symmetry_cell_setting' value 'Monoclinic' changed to 'monoclinic'
according to /home/saulius/struct/CIF-dictionaries/cif_core.dic
dictionary named 'cif_core.dic' version 2.4.1 from 2010-06-29.

Automatic conversion script
Id: cif_fix_values 1715 2011-07-08 13:25:40Z adriana 
;
_cod_original_cell_volume 5337.7(18)
_cod_original_sg_symbol_H-M P21/n
_cod_database_code 4500137

loop_
_symmetry_equiv_pos_as_xyz
'x, y, z'
'-x+1/2, y+1/2, -z+1/2'
'-x, -y, -z'
'x-1/2, -y-1/2, z-1/2'

loop_
_atom_site_label
_atom_site_type_symbol
_atom_site_fract_x
_atom_site_fract_y
_atom_site_fract_z
_atom_site_U_iso_or_equiv
_atom_site_adp_type
_atom_site_occupancy
_atom_site_symmetry_multiplicity
_atom_site_calc_flag
_atom_site_refinement_flags
Li15 Li 0.51088(12) 0.03178(18) 0.44658(9) 0.0327(4) Uani 1 1 d .
C1 C 0.42983(7) 0.00134(11) 0.13444(6) 0.0334(3) Uani 1 1 d .
C2 C 0.50276(9) -0.04032(19) 0.15807(10) 0.0648(5) Uani 1 1 d .
H2A H 0.5067 -0.1081 0.1374 0.097 Uiso 0.50 1 calc PR
H2B H 0.5147 -0.0535 0.2017 0.097 Uiso 0.50 1 calc PR
H2C H 0.5333 0.0140 0.1502 0.097 Uiso 0.50 1 calc PR
H2D H 0.5298 0.0097 0.1888 0.097 Uiso 0.50 1 calc PR
H2E H 0.5218 -0.0449 0.1244 0.097 Uiso 0.50 1 calc PR
H2F H 0.5032 -0.1123 0.1760 0.097 Uiso 0.50 1 calc PR
C3 C 0.21921(7) -0.21389(11) 0.00039(7) 0.0377(3) Uani 1 1 d .
C4 C 0.21381(12) -0.33757(15) 0.00266(13) 0.0858(8) Uani 1 1 d .
H4A H 0.2512 -0.3659 0.0362 0.129 Uiso 0.50 1 calc PR
H4B H 0.2159 -0.3686 -0.0356 0.129 Uiso 0.50 1 calc PR
H4C H 0.1709 -0.3574 0.0088 0.129 Uiso 0.50 1 calc PR
H4D H 0.1742 -0.3620 -0.0299 0.129 Uiso 0.50 1 calc PR
H4E H 0.2094 -0.3593 0.0419 0.129 Uiso 0.50 1 calc PR
H4F H 0.2544 -0.3705 -0.0026 0.129 Uiso 0.50 1 calc PR
C5 C 0.59135(6) 0.24665(10) 0.24852(5) 0.0266(2) Uani 1 1 d .
C6 C 0.65050(9) 0.26493(18) 0.22350(8) 0.0562(4) Uani 1 1 d .
H6A H 0.6930 0.2507 0.2554 0.084 Uiso 0.50 1 calc PR
H6B H 0.6499 0.3401 0.2097 0.084 Uiso 0.50 1 calc PR
H6C H 0.6464 0.2156 0.1894 0.084 Uiso 0.50 1 calc PR
H6D H 0.6332 0.2869 0.1809 0.084 Uiso 0.50 1 calc PR
H6E H 0.6763 0.1975 0.2267 0.084 Uiso 0.50 1 calc PR
H6F H 0.6798 0.3220 0.2469 0.084 Uiso 0.50 1 calc PR
C7 C 0.63803(6) 0.15295(9) 0.46772(5) 0.0278(2) Uani 1 1 d .
C8 C 0.65541(10) 0.11965(16) 0.53475(7) 0.0533(4) Uani 1 1 d .
H8A H 0.6211 0.0692 0.5397 0.080 Uiso 0.50 1 calc PR
H8B H 0.6565 0.1843 0.5596 0.080 Uiso 0.50 1 calc PR
H8C H 0.6996 0.0843 0.5476 0.080 Uiso 0.50 1 calc PR
H8D H 0.6970 0.1560 0.5583 0.080 Uiso 0.50 1 calc PR
H8E H 0.6617 0.0409 0.5383 0.080 Uiso 0.50 1 calc PR
H8F H 0.6185 0.1409 0.5503 0.080 Uiso 0.50 1 calc PR
C9 C 0.76717(9) 0.43520(14) 0.40624(8) 0.0491(4) Uani 1 1 d .
C10 C 0.8150(3) 0.5111(4) 0.38939(18) 0.191(3) Uani 1 1 d .
H10A H 0.8358 0.5596 0.4235 0.287 Uiso 0.50 1 calc PR
H10B H 0.7902 0.5543 0.3541 0.287 Uiso 0.50 1 calc PR
H10C H 0.8501 0.4691 0.3796 0.287 Uiso 0.50 1 calc PR
H10D H 0.8149 0.4957 0.3480 0.287 Uiso 0.50 1 calc PR
H10E H 0.8606 0.5010 0.4174 0.287 Uiso 0.50 1 calc PR
H10F H 0.8006 0.5862 0.3919 0.287 Uiso 0.50 1 calc PR
C11 C 0.69764(7) 0.41520(12) 0.58354(7) 0.0388(3) Uani 1 1 d .
C12 C 0.67949(16) 0.3942(3) 0.64161(12) 0.0961(9) Uani 1 1 d .
H12A H 0.7182 0.3618 0.6721 0.144 Uiso 0.50 1 calc PR
H12B H 0.6410 0.3445 0.6329 0.144 Uiso 0.50 1 calc PR
H12C H 0.6676 0.4629 0.6570 0.144 Uiso 0.50 1 calc PR
H12D H 0.6330 0.4177 0.6359 0.144 Uiso 0.50 1 calc PR
H12E H 0.7102 0.4350 0.6751 0.144 Uiso 0.50 1 calc PR
H12F H 0.6836 0.3166 0.6510 0.144 Uiso 0.50 1 calc PR
C13 C 0.61592(7) -0.11591(11) 0.31675(6) 0.0343(3) Uani 1 1 d .
C14 C 0.67952(12) -0.0722(2) 0.30488(17) 0.0923(9) Uani 1 1 d .
H14A H 0.7080 -0.1330 0.3007 0.138 Uiso 0.50 1 calc PR
H14B H 0.7045 -0.0264 0.3389 0.138 Uiso 0.50 1 calc PR
H14C H 0.6667 -0.0293 0.2675 0.138 Uiso 0.50 1 calc PR
H14D H 0.6781 0.0072 0.3040 0.138 Uiso 0.50 1 calc PR
H14E H 0.6816 -0.0994 0.2658 0.138 Uiso 0.50 1 calc PR
H14F H 0.7194 -0.0965 0.3372 0.138 Uiso 0.50 1 calc PR
C15 C 0.52606(7) -0.19769(10) 0.46947(6) 0.0311(3) Uani 1 1 d .
C16 C 0.52387(13) -0.30098(15) 0.50624(10) 0.0660(5) Uani 1 1 d .
H16A H 0.5214 -0.2807 0.5463 0.099 Uiso 0.50 1 calc PR
H16B H 0.5647 -0.3439 0.5108 0.099 Uiso 0.50 1 calc PR
H16C H 0.4841 -0.3440 0.4850 0.099 Uiso 0.50 1 calc PR
H16D H 0.5254 -0.3651 0.4817 0.099 Uiso 0.50 1 calc PR
H16E H 0.4821 -0.3018 0.5173 0.099 Uiso 0.50 1 calc PR
H16F H 0.5627 -0.3017 0.5431 0.099 Uiso 0.50 1 calc PR
C17 C 0.39470(6) -0.21716(10) 0.22738(5) 0.0267(2) Uani 1 1 d .
C18 C 0.33662(9) -0.14564(18) 0.23291(9) 0.0614(5) Uani 1 1 d .
H18A H 0.2982 -0.1523 0.1960 0.092 Uiso 0.50 1 calc PR
H18B H 0.3514 -0.0699 0.2384 0.092 Uiso 0.50 1 calc PR
H18C H 0.3232 -0.1691 0.2679 0.092 Uiso 0.50 1 calc PR
H18D H 0.3504 -0.1086 0.2722 0.092 Uiso 0.50 1 calc PR
H18E H 0.2971 -0.1910 0.2298 0.092 Uiso 0.50 1 calc PR
H18F H 0.3253 -0.0917 0.2003 0.092 Uiso 0.50 1 calc PR
C19 C 0.42092(8) -0.34340(12) 0.01906(6) 0.0397(3) Uani 1 1 d .
C20 C 0.3990(2) -0.2558(3) -0.02983(13) 0.1330(17) Uani 1 1 d .
H20A H 0.3720 -0.2010 -0.0173 0.199 Uiso 0.50 1 calc PR
H20B H 0.3720 -0.2889 -0.0680 0.199 Uiso 0.50 1 calc PR
H20C H 0.4390 -0.2214 -0.0355 0.199 Uiso 0.50 1 calc PR
H20D H 0.4167 -0.2732 -0.0633 0.199 Uiso 0.50 1 calc PR
H20E H 0.4166 -0.1853 -0.0125 0.199 Uiso 0.50 1 calc PR
H20F H 0.3497 -0.2528 -0.0450 0.199 Uiso 0.50 1 calc PR
C21 C 0.61241(9) -0.30507(14) -0.02882(6) 0.0463(4) Uani 1 1 d .
C22 C 0.62785(17) -0.3308(3) 0.03884(9) 0.1336(17) Uani 1 1 d .
H22A H 0.6725 -0.3026 0.0612 0.200 Uiso 0.50 1 calc PR
H22B H 0.6271 -0.4095 0.0444 0.200 Uiso 0.50 1 calc PR
H22C H 0.5938 -0.2967 0.0541 0.200 Uiso 0.50 1 calc PR
H22D H 0.5897 -0.3699 0.0453 0.200 Uiso 0.50 1 calc PR
H22E H 0.6352 -0.2630 0.0620 0.200 Uiso 0.50 1 calc PR
H22F H 0.6685 -0.3758 0.0524 0.200 Uiso 0.50 1 calc PR
C23 C 0.63460(6) -0.39846(10) -0.18146(5) 0.0277(2) Uani 1 1 d .
C24 C 0.69668(9) -0.45464(17) -0.18973(11) 0.0608(5) Uani 1 1 d .
H24A H 0.7264 -0.4003 -0.1989 0.091 Uiso 0.50 1 calc PR
H24B H 0.6824 -0.5067 -0.2232 0.091 Uiso 0.50 1 calc PR
H24C H 0.7209 -0.4929 -0.1524 0.091 Uiso 0.50 1 calc PR
H24D H 0.6934 -0.5330 -0.1841 0.091 Uiso 0.50 1 calc PR
H24E H 0.7374 -0.4266 -0.1598 0.091 Uiso 0.50 1 calc PR
H24F H 0.6989 -0.4403 -0.2306 0.091 Uiso 0.50 1 calc PR
C25 C 0.43122(6) -0.55884(10) -0.17956(6) 0.0299(2) Uani 1 1 d .
C26 C 0.35538(9) -0.5812(2) -0.20606(12) 0.0775(7) Uani 1 1 d .
H26A H 0.3303 -0.5300 -0.1888 0.116 Uiso 0.50 1 calc PR
H26B H 0.3458 -0.6555 -0.1961 0.116 Uiso 0.50 1 calc PR
H26C H 0.3416 -0.5725 -0.2501 0.116 Uiso 0.50 1 calc PR
H26D H 0.3482 -0.6420 -0.2346 0.116 Uiso 0.50 1 calc PR
H26E H 0.3327 -0.5165 -0.2273 0.116 Uiso 0.50 1 calc PR
H26F H 0.3369 -0.5995 -0.1732 0.116 Uiso 0.50 1 calc PR
C27 C 0.42404(6) 0.08766(10) 0.33020(5) 0.0267(2) Uani 1 1 d .
C28 C 0.35454(9) 0.13755(17) 0.32233(11) 0.0640(5) Uani 1 1 d .
H28A H 0.3320 0.0975 0.3471 0.096 Uiso 0.50 1 calc PR
H28B H 0.3273 0.1335 0.2797 0.096 Uiso 0.50 1 calc PR
H28C H 0.3599 0.2136 0.3352 0.096 Uiso 0.50 1 calc PR
H28D H 0.3474 0.1989 0.2942 0.096 Uiso 0.50 1 calc PR
H28E H 0.3522 0.1629 0.3617 0.096 Uiso 0.50 1 calc PR
H28F H 0.3196 0.0828 0.3061 0.096 Uiso 0.50 1 calc PR
C29 C 0.54967(7) -0.51768(10) 0.35613(5) 0.0308(3) Uani 1 1 d .
C30 C 0.48450(9) -0.58052(15) 0.32886(9) 0.0556(4) Uani 1 1 d .
H30A H 0.4909 -0.6560 0.3427 0.083 Uiso 0.50 1 calc PR
H30B H 0.4723 -0.5785 0.2846 0.083 Uiso 0.50 1 calc PR
H30C H 0.4484 -0.5476 0.3417 0.083 Uiso 0.50 1 calc PR
H30D H 0.4502 -0.5320 0.3033 0.083 Uiso 0.50 1 calc PR
H30E H 0.4687 -0.6095 0.3614 0.083 Uiso 0.50 1 calc PR
H30F H 0.4927 -0.6405 0.3043 0.083 Uiso 0.50 1 calc PR
Li1 Li 0.35871(12) -0.20988(18) 0.09383(10) 0.0328(4) Uani 1 1 d .
Li2 Li 0.16518(13) -0.0011(2) -0.03952(12) 0.0431(6) Uani 1 1 d .
Li3 Li 0.44963(11) 0.19353(18) 0.22355(10) 0.0326(4) Uani 1 1 d .
Li4 Li 0.56091(11) 0.10420(17) 0.33927(9) 0.0282(4) Uani 1 1 d .
Li5 Li 0.75393(11) 0.30335(18) 0.50134(10) 0.0342(5) Uani 1 1 d .
Li6 Li 0.79705(13) 0.51405(19) 0.54123(11) 0.0398(5) Uani 1 1 d .
Li7 Li 0.59774(13) -0.29609(18) 0.39172(10) 0.0366(5) Uani 1 1 d .
Li8 Li 0.49339(11) -0.12023(17) 0.34187(9) 0.0302(4) Uani 1 1 d .
Li9 Li 0.49708(11) -0.45427(17) -0.05458(9) 0.0298(4) Uani 1 1 d .
Li10 Li 0.51765(11) -0.36626(18) -0.15181(9) 0.0299(4) Uani 1 1 d .
Li11 Li 0.65898(12) -0.18883(19) -0.12171(10) 0.0357(5) Uani 1 1 d .
Li12 Li 0.56856(11) -0.60625(17) -0.15112(9) 0.0287(4) Uani 1 1 d .
Li13 Li 0.47049(12) -0.68575(18) -0.27422(10) 0.0348(5) Uani 1 1 d .
Li14 Li 0.65207(12) 0.30136(18) 0.37600(10) 0.0347(5) Uani 1 1 d .
O1 O 0.41492(5) 0.08815(8) 0.15705(5) 0.0413(2) Uani 1 1 d .
O2 O 0.38712(5) -0.05351(8) 0.09331(5) 0.0422(2) Uani 1 1 d .
O3 O 0.26906(5) -0.16803(8) 0.03932(5) 0.0417(2) Uani 1 1 d .
O4 O 0.17391(5) -0.16217(8) -0.03981(5) 0.0434(3) Uani 1 1 d .
O5 O 0.53133(5) 0.26160(8) 0.21349(4) 0.0344(2) Uani 1 1 d .
O6 O 0.60501(5) 0.21501(7) 0.30352(4) 0.0309(2) Uani 1 1 d .
O7 O 0.67747(5) 0.21964(7) 0.45326(4) 0.0337(2) Uani 1 1 d .
O8 O 0.58546(5) 0.11261(8) 0.42957(4) 0.0348(2) Uani 1 1 d .
O9 O 0.76052(5) 0.44446(8) 0.45993(5) 0.0387(2) Uani 1 1 d .
O10 O 0.73607(7) 0.36743(12) 0.36795(6) 0.0633(4) Uani 1 1 d .
O11 O 0.75573(5) 0.38543(9) 0.58124(5) 0.0417(2) Uani 1 1 d .
O12 O 0.65427(7) 0.45939(13) 0.53941(6) 0.0656(4) Uani 1 1 d .
O13 O 0.57247(5) -0.04823(8) 0.32274(5) 0.0374(2) Uani 1 1 d .
O14 O 0.60902(5) -0.21887(8) 0.31944(5) 0.0372(2) Uani 1 1 d .
O15 O 0.53197(6) -0.20759(8) 0.41651(4) 0.0395(2) Uani 1 1 d .
O16 O 0.52175(6) -0.10592(8) 0.49323(4) 0.0383(2) Uani 1 1 d .
O17 O 0.38502(5) -0.26993(8) 0.17782(4) 0.0331(2) Uani 1 1 d .
O18 O 0.44933(5) -0.21970(8) 0.27135(4) 0.0337(2) Uani 1 1 d .
O19 O 0.40465(5) -0.33126(8) 0.06717(4) 0.0364(2) Uani 1 1 d .
O20 O 0.45460(5) -0.42256(8) 0.00848(4) 0.0360(2) Uani 1 1 d .
O21 O 0.55578(5) -0.33468(8) -0.06468(4) 0.0367(2) Uani 1 1 d .
O22 O 0.65782(5) -0.25553(9) -0.04467(5) 0.0448(3) Uani 1 1 d .
O23 O 0.62957(5) -0.29502(8) -0.18841(4) 0.0367(2) Uani 1 1 d .
O24 O 0.59066(5) -0.45650(8) -0.16876(5) 0.0367(2) Uani 1 1 d .
O25 O 0.45077(5) -0.48209(7) -0.14085(4) 0.0316(2) Uani 1 1 d .
O26 O 0.47134(5) -0.61740(8) -0.19795(4) 0.0380(2) Uani 1 1 d .
O27 O 0.46100(5) 0.13096(8) 0.30191(4) 0.0347(2) Uani 1 1 d .
O28 O 0.44249(5) 0.00545(7) 0.36545(4) 0.02957(19) Uani 1 1 d .
O29 O 0.55060(6) -0.41752(8) 0.34380(5) 0.0461(3) Uani 1 1 d .
O30 O 0.59991(6) -0.56776(8) 0.39127(5) 0.0522(3) Uani 1 1 d .

loop_
_atom_site_aniso_label
_atom_site_aniso_U_11
_atom_site_aniso_U_22
_atom_site_aniso_U_33
_atom_site_aniso_U_23
_atom_site_aniso_U_13
_atom_site_aniso_U_12
Li15 0.0445(12) 0.0313(10) 0.0233(9) -0.0005(8) 0.0117(8) -0.0085(9)
C1 0.0325(6) 0.0296(6) 0.0313(6) 0.0030(5) -0.0002(5) 0.0000(5)
C2 0.0348(8) 0.0744(13) 0.0722(12) -0.0089(10) -0.0027(8) 0.0112(8)
C3 0.0366(7) 0.0269(6) 0.0386(7) 0.0035(5) -0.0048(5) -0.0013(5)
C4 0.0720(13) 0.0302(9) 0.118(2) 0.0097(10) -0.0260(13) -0.0053(8)
C5 0.0307(6) 0.0229(5) 0.0240(5) 0.0021(4) 0.0052(4) -0.0021(4)
C6 0.0418(8) 0.0858(13) 0.0458(9) 0.0171(8) 0.0207(7) 0.0052(8)
C7 0.0341(6) 0.0219(5) 0.0229(5) 0.0001(4) 0.0020(4) -0.0022(4)
C8 0.0666(10) 0.0579(10) 0.0252(7) 0.0077(6) -0.0009(6) -0.0184(8)
C9 0.0588(9) 0.0460(8) 0.0446(8) -0.0107(6) 0.0191(7) -0.0238(7)
C10 0.274(5) 0.212(4) 0.144(3) -0.104(3) 0.146(4) -0.206(5)
C11 0.0386(7) 0.0364(7) 0.0406(7) -0.0054(5) 0.0112(6) 0.0025(5)
C12 0.1004(19) 0.140(3) 0.0621(14) 0.0101(15) 0.0461(14) 0.0228(18)
C13 0.0343(6) 0.0304(6) 0.0373(7) -0.0007(5) 0.0096(5) -0.0006(5)
C14 0.0614(13) 0.0638(13) 0.172(3) 0.0187(15) 0.0656(17) 0.0000(10)
C15 0.0387(6) 0.0269(6) 0.0261(6) 0.0037(4) 0.0075(5) 0.0019(5)
C16 0.1032(16) 0.0378(9) 0.0655(11) 0.0228(8) 0.0384(11) 0.0093(9)
C17 0.0310(6) 0.0248(5) 0.0232(5) -0.0035(4) 0.0067(4) 0.0017(4)
C18 0.0427(8) 0.0802(13) 0.0558(10) -0.0300(9) 0.0072(7) 0.0208(8)
C19 0.0569(8) 0.0378(7) 0.0281(6) 0.0095(5) 0.0185(6) 0.0224(6)
C20 0.229(4) 0.125(2) 0.0834(17) 0.0761(17) 0.104(2) 0.131(3)
C21 0.0555(9) 0.0500(8) 0.0256(6) 0.0024(6) 0.0011(6) -0.0276(7)
C22 0.143(3) 0.199(3) 0.0310(9) 0.0230(14) -0.0129(12) -0.126(3)
C23 0.0292(5) 0.0289(6) 0.0231(5) -0.0010(4) 0.0053(4) 0.0020(4)
C24 0.0419(8) 0.0588(11) 0.0881(14) -0.0082(9) 0.0298(9) 0.0078(8)
C25 0.0297(6) 0.0308(6) 0.0263(5) -0.0042(4) 0.0041(4) -0.0008(5)
C26 0.0307(8) 0.0924(16) 0.1004(17) -0.0507(13) 0.0071(9) -0.0082(9)
C27 0.0282(5) 0.0236(5) 0.0258(5) 0.0000(4) 0.0048(4) -0.0022(4)
C28 0.0421(9) 0.0632(11) 0.0931(15) 0.0242(10) 0.0303(9) 0.0176(8)
C29 0.0387(6) 0.0228(5) 0.0241(5) -0.0034(4) -0.0002(5) 0.0026(5)
C30 0.0465(9) 0.0471(9) 0.0593(10) -0.0031(7) -0.0040(7) -0.0088(7)
Li1 0.0385(11) 0.0270(10) 0.0265(10) -0.0024(8) 0.0006(8) 0.0121(8)
Li2 0.0429(13) 0.0333(12) 0.0391(12) 0.0020(9) -0.0082(10) -0.0042(10)
Li3 0.0359(11) 0.0310(10) 0.0263(10) 0.0059(8) 0.0025(8) -0.0056(8)
Li4 0.0335(10) 0.0243(9) 0.0246(9) 0.0024(7) 0.0055(8) -0.0036(8)
Li5 0.0306(10) 0.0264(10) 0.0362(11) -0.0022(8) -0.0034(8) 0.0004(8)
Li6 0.0416(12) 0.0291(11) 0.0366(12) -0.0020(9) -0.0059(9) -0.0079(9)
Li7 0.0425(12) 0.0292(11) 0.0288(10) -0.0006(8) -0.0027(9) 0.0088(9)
Li8 0.0375(11) 0.0257(10) 0.0249(9) -0.0024(7) 0.0060(8) 0.0006(8)
Li9 0.0392(11) 0.0272(10) 0.0257(9) -0.0007(7) 0.0142(8) -0.0022(8)
Li10 0.0349(10) 0.0290(10) 0.0253(9) 0.0047(8) 0.0087(8) 0.0023(8)
Li11 0.0356(11) 0.0320(11) 0.0312(10) 0.0023(8) -0.0021(9) -0.0049(9)
Li12 0.0335(10) 0.0245(9) 0.0249(9) 0.0006(7) 0.0041(8) 0.0048(8)
Li13 0.0425(12) 0.0279(10) 0.0279(10) -0.0057(8) 0.0019(9) 0.0049(9)
Li14 0.0384(11) 0.0285(10) 0.0287(10) 0.0010(8) -0.0020(9) -0.0070(9)
O1 0.0438(5) 0.0293(5) 0.0404(5) -0.0059(4) -0.0023(4) 0.0011(4)
O2 0.0404(5) 0.0291(5) 0.0432(5) -0.0059(4) -0.0076(4) 0.0038(4)
O3 0.0367(5) 0.0334(5) 0.0402(5) 0.0012(4) -0.0097(4) 0.0017(4)
O4 0.0416(5) 0.0310(5) 0.0402(5) 0.0039(4) -0.0130(4) -0.0036(4)
O5 0.0308(4) 0.0375(5) 0.0294(4) 0.0103(4) 0.0010(3) -0.0029(4)
O6 0.0349(4) 0.0305(4) 0.0226(4) 0.0047(3) 0.0018(3) -0.0085(3)
O7 0.0335(5) 0.0297(4) 0.0306(4) 0.0043(3) -0.0009(4) -0.0088(4)
O8 0.0389(5) 0.0396(5) 0.0226(4) -0.0032(3) 0.0046(3) -0.0161(4)
O9 0.0415(5) 0.0352(5) 0.0340(5) -0.0016(4) 0.0035(4) -0.0019(4)
O10 0.0745(8) 0.0688(8) 0.0518(7) -0.0243(6) 0.0273(6) -0.0398(7)
O11 0.0353(5) 0.0430(6) 0.0418(5) -0.0027(4) 0.0049(4) 0.0063(4)
O12 0.0487(7) 0.0832(10) 0.0617(8) 0.0163(7) 0.0124(6) 0.0243(7)
O13 0.0423(5) 0.0252(4) 0.0462(5) -0.0028(4) 0.0158(4) 0.0008(4)
O14 0.0429(5) 0.0268(4) 0.0390(5) -0.0034(4) 0.0084(4) 0.0025(4)
O15 0.0553(6) 0.0370(5) 0.0236(4) 0.0015(4) 0.0085(4) 0.0155(4)
O16 0.0587(6) 0.0295(5) 0.0298(5) -0.0018(3) 0.0182(4) 0.0000(4)
O17 0.0401(5) 0.0325(5) 0.0219(4) -0.0070(3) 0.0026(3) 0.0095(4)
O18 0.0367(5) 0.0334(5) 0.0248(4) -0.0063(3) 0.0003(3) 0.0045(4)
O19 0.0539(6) 0.0328(5) 0.0246(4) 0.0022(3) 0.0153(4) 0.0181(4)
O20 0.0495(5) 0.0324(5) 0.0317(5) 0.0017(4) 0.0205(4) 0.0128(4)
O21 0.0418(5) 0.0390(5) 0.0262(4) -0.0019(4) 0.0058(4) -0.0159(4)
O22 0.0399(5) 0.0500(6) 0.0353(5) 0.0095(4) -0.0019(4) -0.0185(5)
O23 0.0454(5) 0.0273(5) 0.0319(5) 0.0029(3) 0.0037(4) -0.0002(4)
O24 0.0414(5) 0.0289(5) 0.0441(5) 0.0038(4) 0.0196(4) 0.0013(4)
O25 0.0379(5) 0.0293(4) 0.0270(4) -0.0057(3) 0.0091(4) -0.0038(4)
O26 0.0346(5) 0.0395(5) 0.0356(5) -0.0132(4) 0.0043(4) 0.0049(4)
O27 0.0316(4) 0.0375(5) 0.0333(5) 0.0125(4) 0.0074(4) -0.0024(4)
O28 0.0389(5) 0.0245(4) 0.0243(4) 0.0027(3) 0.0083(3) -0.0021(3)
O29 0.0658(7) 0.0219(4) 0.0382(5) 0.0012(4) -0.0021(5) 0.0014(4)
O30 0.0525(6) 0.0292(5) 0.0510(6) -0.0028(4) -0.0192(5) 0.0086(4)

loop_
_atom_type_symbol
_atom_type_description
_atom_type_scat_dispersion_real
_atom_type_scat_dispersion_imag
_atom_type_scat_source
C C 0.0033 0.0016 'International Tables Vol C Tables 4.2.6.8 and 6.1.1.4'
H H 0.0000 0.0000 'International Tables Vol C Tables 4.2.6.8 and 6.1.1.4'
Li Li -0.0003 0.0001 'International Tables Vol C Tables 4.2.6.8 and 6.1.1.4'
O O 0.0106 0.0060 'International Tables Vol C Tables 4.2.6.8 and 6.1.1.4'

loop_
_geom_angle_atom_site_label_1
_geom_angle_atom_site_label_2
_geom_angle_atom_site_label_3
_geom_angle
_geom_angle_site_symmetry_1
_geom_angle_site_symmetry_3
O16 Li15 O8 111.87(11) 3_656 .
O16 Li15 O16 90.96(9) 3_656 .
O8 Li15 O16 124.86(13) . .
O16 Li15 O28 116.23(13) 3_656 .
O8 Li15 O28 105.57(10) . .
O16 Li15 O28 107.55(11) . .
O16 Li15 Li15 45.93(7) 3_656 3_656
O8 Li15 Li15 132.40(15) . 3_656
O16 Li15 Li15 45.02(7) . 3_656
O28 Li15 Li15 121.96(14) . 3_656
O16 Li15 C27 107.81(11) 3_656 .
O8 Li15 C27 89.90(8) . .
O16 Li15 C27 131.18(11) . .
O28 Li15 C27 23.78(5) . .
Li15 Li15 C27 133.60(14) 3_656 .
O16 Li15 Li8 152.48(12) 3_656 .
O8 Li15 Li8 93.45(9) . .
O16 Li15 Li8 82.68(9) . .
O28 Li15 Li8 42.72(7) . .
Li15 Li15 Li8 122.41(13) 3_656 .
C27 Li15 Li8 59.84(6) . .
O16 Li15 Li4 135.43(11) 3_656 .
O8 Li15 Li4 38.87(6) . .
O16 Li15 Li4 132.10(11) . .
O28 Li15 Li4 67.18(7) . .
Li15 Li15 Li4 170.33(15) 3_656 .
C27 Li15 Li4 56.01(6) . .
Li8 Li15 Li4 61.21(7) . .
O1 C1 O2 123.36(12) . .
O1 C1 C2 118.32(13) . .
O2 C1 C2 118.31(14) . .
O4 C3 O3 123.57(13) . .
O4 C3 C4 118.52(13) . .
O3 C3 C4 117.91(13) . .
O5 C5 O6 123.50(12) . .
O5 C5 C6 118.81(12) . .
O6 C5 C6 117.67(12) . .
O8 C7 O7 123.50(11) . .
O8 C7 C8 118.73(12) . .
O7 C7 C8 117.77(12) . .
O10 C9 O9 123.82(14) . .
O10 C9 C10 118.22(18) . .
O9 C9 C10 117.96(17) . .
O10 C9 Li14 38.13(10) . .
O9 C9 Li14 87.51(10) . .
C10 C9 Li14 151.8(2) . .
O10 C9 Li5 90.96(11) . .
O9 C9 Li5 40.22(8) . .
C10 C9 Li5 142.6(2) . .
Li14 C9 Li5 64.95(7) . .
O12 C11 O11 122.66(14) . .
O12 C11 C12 118.57(16) . .
O11 C11 C12 118.75(17) . .
O12 C11 Li6 87.17(11) . .
O11 C11 Li6 46.09(9) . .
C12 C11 Li6 141.73(16) . .
O13 C13 O14 123.43(13) . .
O13 C13 C14 118.30(14) . .
O14 C13 C14 118.26(14) . .
O13 C13 Li8 42.28(8) . .
O14 C13 Li8 81.20(9) . .
C14 C13 Li8 160.49(13) . .
O16 C15 O15 122.78(12) . .
O16 C15 C16 118.44(13) . .
O15 C15 C16 118.77(13) . .
O18 C17 O17 124.12(11) . .
O18 C17 C18 118.74(11) . .
O17 C17 C18 117.13(12) . .
O20 C19 O19 124.96(12) . .
O20 C19 C20 117.13(13) . .
O19 C19 C20 117.91(13) . .
O21 C21 O22 124.92(13) . .
O21 C21 C22 118.07(15) . .
O22 C21 C22 117.01(15) . .
O24 C23 O23 123.56(11) . .
O24 C23 C24 118.24(13) . .
O23 C23 C24 118.20(13) . .
O24 C23 Li10 42.72(7) . .
O23 C23 Li10 81.04(9) . .
C24 C23 Li10 160.47(12) . .
O26 C25 O25 123.58(12) . .
O26 C25 C26 117.74(12) . .
O25 C25 C26 118.68(13) . .
O26 C25 Li12 39.65(7) . .
O25 C25 Li12 84.67(9) . .
C26 C25 Li12 155.66(12) . .
O27 C27 O28 123.30(11) . .
O27 C27 C28 118.05(12) . .
O28 C27 C28 118.65(12) . .
O27 C27 Li4 40.95(7) . .
O28 C27 Li4 84.90(8) . .
C28 C27 Li4 152.00(11) . .
O27 C27 Li15 106.42(9) . .
O28 C27 Li15 39.05(7) . .
C28 C27 Li15 120.95(12) . .
Li4 C27 Li15 66.99(7) . .
O29 C29 O30 123.38(13) . .
O29 C29 C30 118.37(13) . .
O30 C29 C30 118.22(13) . .
O19 Li1 O3 116.84(11) . .
O19 Li1 O17 90.61(9) . .
O3 Li1 O17 130.02(14) . .
O19 Li1 O2 123.40(13) . .
O3 Li1 O2 88.17(9) . .
O17 Li1 O2 111.53(11) . .
O19 Li1 Li12 45.35(7) . 3_645
O3 Li1 Li12 140.94(12) . 3_645
O17 Li1 Li12 45.26(7) . 3_645
O2 Li1 Li12 130.86(11) . 3_645
O19 Li1 Li6 135.31(12) . 4_565
O3 Li1 Li6 44.47(7) . 4_565
O17 Li1 Li6 133.56(11) . 4_565
O2 Li1 Li6 43.72(7) . 4_565
Li12 Li1 Li6 174.58(12) 3_645 4_565
O30 Li2 O12 113.50(15) 4 4_565
O30 Li2 O4 118.14(13) 4 .
O12 Li2 O4 107.33(14) 4_565 .
O30 Li2 O9 105.71(13) 4 4_565
O12 Li2 O9 107.21(12) 4_565 4_565
O4 Li2 O9 104.02(13) . 4_565
O30 Li2 Li6 149.72(14) 4 4_565
O12 Li2 Li6 76.45(10) 4_565 4_565
O4 Li2 Li6 82.77(10) . 4_565
O9 Li2 Li6 45.10(8) 4_565 4_565
O30 Li2 Li5 96.41(11) 4 4_565
O12 Li2 Li5 74.62(10) 4_565 4_565
O4 Li2 Li5 138.97(12) . 4_565
O9 Li2 Li5 41.44(7) 4_565 4_565
Li6 Li2 Li5 57.34(8) 4_565 4_565
O30 Li2 Li7 80.47(9) 4 4
O12 Li2 Li7 121.87(13) 4_565 4
O4 Li2 Li7 38.15(7) . 4
O9 Li2 Li7 123.28(13) 4_565 4
Li6 Li2 Li7 119.84(11) 4_565 4
Li5 Li2 Li7 163.17(13) 4_565 4
O30 Li2 Li14 39.83(7) 4 4_565
O12 Li2 Li14 111.40(12) 4_565 4_565
O4 Li2 Li14 141.03(14) . 4_565
O9 Li2 Li14 68.54(9) 4_565 4_565
Li6 Li2 Li14 110.08(11) 4_565 4_565
Li5 Li2 Li14 59.10(8) 4_565 4_565
Li7 Li2 Li14 112.40(10) 4 4_565
O27 Li3 O5 114.99(12) . .
O27 Li3 O1 112.57(12) . .
O5 Li3 O1 107.99(12) . .
O27 Li3 O23 118.40(13) . 3_655
O5 Li3 O23 108.32(11) . 3_655
O1 Li3 O23 91.98(10) . 3_655
O27 Li3 Li11 129.79(12) . 3_655
O5 Li3 Li11 115.02(11) . 3_655
O1 Li3 Li11 45.72(8) . 3_655
O23 Li3 Li11 46.30(7) 3_655 3_655
O27 Li3 Li10 148.49(12) . 3_655
O5 Li3 Li10 42.21(7) . 3_655
O1 Li3 Li10 97.38(10) . 3_655
O23 Li3 Li10 67.93(8) 3_655 3_655
Li11 Li3 Li10 78.34(8) 3_655 3_655
O27 Li3 Li4 37.89(6) . .
O5 Li3 Li4 79.29(8) . .
O1 Li3 Li4 115.55(11) . .
O23 Li3 Li4 148.18(11) 3_655 .
Li11 Li3 Li4 158.01(10) 3_655 .
Li10 Li3 Li4 120.10(9) 3_655 .
O13 Li4 O6 119.01(12) . .
O13 Li4 O8 104.42(10) . .
O6 Li4 O8 113.79(11) . .
O13 Li4 O27 104.28(10) . .
O6 Li4 O27 105.02(10) . .
O8 Li4 O27 109.78(11) . .
O13 Li4 C27 95.72(9) . .
O6 Li4 C27 128.01(10) . .
O8 Li4 C27 90.52(9) . .
O27 Li4 C27 24.37(4) . .
O13 Li4 Li14 136.21(11) . .
O6 Li4 Li14 39.67(6) . .
O8 Li4 Li14 74.25(8) . .
O27 Li4 Li14 117.52(10) . .
C27 Li4 Li14 127.80(9) . .
O13 Li4 Li15 88.45(9) . .
O6 Li4 Li15 148.42(11) . .
O8 Li4 Li15 38.52(6) . .
O27 Li4 Li15 80.52(9) . .
C27 Li4 Li15 56.99(7) . .
Li14 Li4 Li15 109.84(9) . .
O13 Li4 Li8 39.68(6) . .
O6 Li4 Li8 153.93(11) . .
O8 Li4 Li8 89.85(8) . .
O27 Li4 Li8 75.00(8) . .
C27 Li4 Li8 58.74(6) . .
Li14 Li4 Li8 162.20(9) . .
Li15 Li4 Li8 57.64(7) . .
O13 Li4 Li3 105.79(10) . .
O6 Li4 Li3 73.47(8) . .
O8 Li4 Li3 139.18(11) . .
O27 Li4 Li3 35.72(6) . .
C27 Li4 Li3 59.80(7) . .
Li14 Li4 Li3 101.05(8) . .
Li15 Li4 Li3 116.18(9) . .
Li8 Li4 Li3 96.21(8) . .
O7 Li5 O22 125.32(13) . 2_655
O7 Li5 O9 110.52(11) . .
O22 Li5 O9 112.13(12) 2_655 .
O7 Li5 O11 123.54(13) . .
O22 Li5 O11 88.07(10) 2_655 .
O9 Li5 O11 91.12(10) . .
O7 Li5 Li6 143.59(12) . .
O22 Li5 Li6 91.08(10) 2_655 .
O9 Li5 Li6 45.28(7) . .
O11 Li5 Li6 49.28(8) . .
O7 Li5 C9 96.76(10) . .
O22 Li5 C9 108.34(11) 2_655 .
O9 Li5 C9 24.66(5) . .
O11 Li5 C9 115.64(10) . .
Li6 Li5 C9 68.09(8) . .
O7 Li5 Li11 138.73(13) . 2_655
O22 Li5 Li11 44.28(7) 2_655 2_655
O9 Li5 Li11 108.96(10) . 2_655
O11 Li5 Li11 43.97(7) . 2_655
Li6 Li5 Li11 66.41(8) . 2_655
C9 Li5 Li11 124.44(10) . 2_655
O7 Li5 Li14 39.94(7) . .
O22 Li5 Li14 139.96(12) 2_655 .
O9 Li5 Li14 71.29(8) . .
O11 Li5 Li14 131.91(11) . .
Li6 Li5 Li14 112.49(10) . .
C9 Li5 Li14 57.45(7) . .
Li11 Li5 Li14 175.59(12) 2_655 .
O7 Li5 Li2 86.19(9) . 4_666
O22 Li5 Li2 148.33(12) 2_655 4_666
O9 Li5 Li2 43.95(8) . 4_666
O11 Li5 Li2 74.47(9) . 4_666
Li6 Li5 Li2 57.47(8) . 4_666
C9 Li5 Li2 59.28(8) . 4_666
Li11 Li5 Li2 115.24(10) 2_655 4_666
Li14 Li5 Li2 61.70(8) . 4_666
O2 Li6 O3 89.74(10) 4_666 4_666
O2 Li6 O9 134.82(16) 4_666 .
O3 Li6 O9 111.48(12) 4_666 .
O2 Li6 O11 110.68(12) 4_666 .
O3 Li6 O11 124.23(15) 4_666 .
O9 Li6 O11 90.23(10) . .
O2 Li6 Li5 125.61(12) 4_666 .
O3 Li6 Li5 144.64(12) 4_666 .
O9 Li6 Li5 45.71(7) . .
O11 Li6 Li5 47.91(7) . .
O2 Li6 Li2 168.68(13) 4_666 4_666
O3 Li6 Li2 79.58(10) 4_666 4_666
O9 Li6 Li2 48.43(9) . 4_666
O11 Li6 Li2 78.83(10) . 4_666
Li5 Li6 Li2 65.19(8) . 4_666
O2 Li6 C11 124.01(12) 4_666 .
O3 Li6 C11 100.28(12) 4_666 .
O9 Li6 C11 92.04(10) . .
O11 Li6 C11 25.48(5) . .
Li5 Li6 C11 61.43(8) . .
Li2 Li6 C11 62.40(9) 4_666 .
O2 Li6 Li1 45.49(7) 4_666 4_666
O3 Li6 Li1 44.27(7) 4_666 4_666
O9 Li6 Li1 139.85(13) . 4_666
O11 Li6 Li1 129.28(12) . 4_666
Li5 Li6 Li1 170.92(12) . 4_666
Li2 Li6 Li1 123.82(11) 4_666 4_666
C11 Li6 Li1 120.15(11) . 4_666
O2 Li6 Li11 77.17(9) 4_666 2_655
O3 Li6 Li11 145.08(13) 4_666 2_655
O9 Li6 Li11 100.32(10) . 2_655
O11 Li6 Li11 39.11(7) . 2_655
Li5 Li6 Li11 57.03(8) . 2_655
Li2 Li6 Li11 113.83(11) 4_666 2_655
C11 Li6 Li11 63.49(8) . 2_655
Li1 Li6 Li11 114.81(10) 4_666 2_655
O4 Li7 O29 114.02(12) 4_656 .
O4 Li7 O15 112.07(12) 4_656 .
O29 Li7 O15 108.60(13) . .
O4 Li7 O14 122.31(14) 4_656 .
O29 Li7 O14 93.21(11) . .
O15 Li7 O14 104.62(11) . .
O4 Li7 Li13 149.29(13) 4_656 3_645
O29 Li7 Li13 48.21(8) . 3_645
O15 Li7 Li13 98.32(10) . 3_645
O14 Li7 Li13 49.29(8) . 3_645
O4 Li7 Li8 144.28(12) 4_656 .
O29 Li7 Li8 98.94(10) . .
O15 Li7 Li8 40.10(6) . .
O14 Li7 Li8 66.22(8) . .
Li13 Li7 Li8 64.95(8) 3_645 .
O4 Li7 Li2 39.47(7) 4_656 4_656
O29 Li7 Li2 74.88(9) . 4_656
O15 Li7 Li2 123.26(12) . 4_656
O14 Li7 Li2 132.07(12) . 4_656
Li13 Li7 Li2 118.57(10) 3_645 4_656
Li8 Li7 Li2 160.19(12) . 4_656
O15 Li8 O18 109.71(11) . .
O15 Li8 O13 106.76(11) . .
O18 Li8 O13 106.50(11) . .
O15 Li8 O28 106.36(10) . .
O18 Li8 O28 122.10(11) . .
O13 Li8 O28 104.43(10) . .
O15 Li8 C13 92.37(9) . .
O18 Li8 C13 93.41(9) . .
O13 Li8 C13 24.80(5) . .
O28 Li8 C13 128.69(10) . .
O15 Li8 Li15 73.57(8) . .
O18 Li8 Li15 160.83(12) . .
O13 Li8 Li15 89.96(9) . .
O28 Li8 Li15 41.75(7) . .
C13 Li8 Li15 105.44(9) . .
O15 Li8 Li7 39.71(7) . .
O18 Li8 Li7 88.22(9) . .
O13 Li8 Li7 82.03(9) . .
O28 Li8 Li7 143.97(10) . .
C13 Li8 Li7 59.91(7) . .
Li15 Li8 Li7 104.07(9) . .
O15 Li8 Li13 85.77(9) . 3_645
O18 Li8 Li13 40.42(6) . 3_645
O13 Li8 Li13 83.47(9) . 3_645
O28 Li8 Li13 162.43(11) . 3_645
C13 Li8 Li13 61.65(7) . 3_645
Li15 Li8 Li13 155.53(10) . 3_645
Li7 Li8 Li13 51.73(7) . 3_645
O15 Li8 Li4 115.75(10) . .
O18 Li8 Li4 128.17(10) . .
O13 Li8 Li4 37.61(6) . .
O28 Li8 Li4 66.84(8) . .
C13 Li8 Li4 62.00(7) . .
Li15 Li8 Li4 61.15(7) . .
Li7 Li8 Li4 111.52(9) . .
Li13 Li8 Li4 119.85(9) 3_645 .
O20 Li9 O25 115.56(11) 3_645 .
O20 Li9 O20 91.24(9) 3_645 .
O25 Li9 O20 126.80(13) . .
O20 Li9 O21 114.34(12) 3_645 .
O25 Li9 O21 97.90(10) . .
O20 Li9 O21 112.13(11) . .
O20 Li9 Li10 126.40(11) 3_645 .
O25 Li9 Li10 50.45(7) . .
O20 Li9 Li10 141.05(12) . .
O21 Li9 Li10 47.64(7) . .
O20 Li9 Li9 45.90(7) 3_645 3_645
O25 Li9 Li9 137.49(14) . 3_645
O20 Li9 Li9 45.34(7) . 3_645
O21 Li9 Li9 124.31(14) . 3_645
Li10 Li9 Li9 168.74(15) . 3_645
O20 Li9 Li12 72.01(7) 3_645 .
O25 Li9 Li12 55.94(7) . .
O20 Li9 Li12 159.80(10) . .
O21 Li9 Li12 85.65(8) . .
Li10 Li9 Li12 58.32(7) . .
Li9 Li9 Li12 117.02(12) 3_645 .
O5 Li10 O21 124.97(12) 3_655 .
O5 Li10 O24 118.30(11) 3_655 .
O21 Li10 O24 102.61(11) . .
O5 Li10 O25 108.96(11) 3_655 .
O21 Li10 O25 94.87(9) . .
O24 Li10 O25 102.74(10) . .
O5 Li10 Li9 134.78(12) 3_655 .
O21 Li10 Li9 47.81(7) . .
O24 Li10 Li9 105.59(10) . .
O25 Li10 Li9 47.24(7) . .
O5 Li10 C23 102.36(9) 3_655 .
O21 Li10 C23 100.12(10) . .
O24 Li10 C23 25.18(5) . .
O25 Li10 C23 127.81(10) . .
Li9 Li10 C23 122.64(10) . .
O5 Li10 Li3 42.54(7) 3_655 3_655
O21 Li10 Li3 110.53(10) . 3_655
O24 Li10 Li3 88.19(9) . 3_655
O25 Li10 Li3 149.57(11) . 3_655
Li9 Li10 Li3 155.90(11) . 3_655
C23 Li10 Li3 65.29(7) . 3_655
O5 Li10 Li12 136.18(10) 3_655 .
O21 Li10 Li12 98.73(9) . .
O24 Li10 Li12 37.66(6) . .
O25 Li10 Li12 65.66(8) . .
Li9 Li10 Li12 75.72(8) . .
C23 Li10 Li12 62.78(6) . .
Li3 Li10 Li12 123.63(10) 3_655 .
O5 Li10 Li11 87.28(9) 3_655 .
O21 Li10 Li11 68.23(8) . .
O24 Li10 Li11 75.47(8) . .
O25 Li10 Li11 161.70(10) . .
Li9 Li10 Li11 115.12(9) . .
C23 Li10 Li11 52.85(6) . .
Li3 Li10 Li11 48.51(7) 3_655 .
Li12 Li10 Li11 108.65(8) . .
O1 Li11 O11 112.70(12) 3_655 2_645
O1 Li11 O22 114.67(14) 3_655 .
O11 Li11 O22 91.30(10) 2_645 .
O1 Li11 O23 94.47(10) 3_655 .
O11 Li11 O23 134.51(15) 2_645 .
O22 Li11 O23 110.24(12) . .
O1 Li11 Li3 46.47(8) 3_655 3_655
O11 Li11 Li3 144.44(12) 2_645 3_655
O22 Li11 Li3 122.56(12) . 3_655
O23 Li11 Li3 48.05(8) . 3_655
O1 Li11 Li5 128.39(13) 3_655 2_645
O11 Li11 Li5 48.03(8) 2_645 2_645
O22 Li11 Li5 43.46(7) . 2_645
O23 Li11 Li5 134.58(12) . 2_645
Li3 Li11 Li5 165.10(12) 3_655 2_645
O1 Li11 Li6 77.75(9) 3_655 2_645
O11 Li11 Li6 43.62(8) 2_645 2_645
O22 Li11 Li6 82.75(10) . 2_645
O23 Li11 Li6 166.87(12) . 2_645
Li3 Li11 Li6 123.70(11) 3_655 2_645
Li5 Li11 Li6 56.56(8) 2_645 2_645
O1 Li11 Li10 79.05(9) 3_655 .
O11 Li11 Li10 162.36(11) 2_645 .
O22 Li11 Li10 71.46(8) . .
O23 Li11 Li10 53.18(7) . .
Li3 Li11 Li10 53.16(7) 3_655 .
Li5 Li11 Li10 114.45(9) 2_645 .
Li6 Li11 Li10 133.63(10) 2_645 .
O24 Li12 O26 102.40(10) . .
O24 Li12 O17 118.82(12) . 3_645
O26 Li12 O17 106.63(10) . 3_645
O24 Li12 O19 123.14(11) . 3_645
O26 Li12 O19 115.87(12) . 3_645
O17 Li12 O19 89.48(9) 3_645 3_645
O24 Li12 C25 92.45(8) . .
O26 Li12 C25 24.14(5) . .
O17 Li12 C25 130.01(10) 3_645 .
O19 Li12 C25 105.56(10) 3_645 .
O24 Li12 Li1 136.26(11) . 3_645
O26 Li12 Li1 120.76(11) . 3_645
O17 Li12 Li1 45.05(7) 3_645 3_645
O19 Li12 Li1 44.43(7) 3_645 3_645
C25 Li12 Li1 129.94(10) . 3_645
O24 Li12 Li13 103.48(9) . .
O26 Li12 Li13 37.44(7) . .
O17 Li12 Li13 73.74(8) 3_645 .
O19 Li12 Li13 132.61(11) 3_645 .
C25 Li12 Li13 60.90(7) . .
Li1 Li12 Li13 106.56(9) 3_645 .
O24 Li12 Li10 38.64(6) . .
O26 Li12 Li10 77.08(8) . .
O17 Li12 Li10 155.50(11) 3_645 .
O19 Li12 Li10 111.04(9) 3_645 .
C25 Li12 Li10 58.80(6) . .
Li1 Li12 Li10 152.94(10) 3_645 .
Li13 Li12 Li10 99.57(8) . .
O24 Li12 Li9 78.98(8) . .
O26 Li12 Li9 80.07(8) . .
O17 Li12 Li9 157.78(10) 3_645 .
O19 Li12 Li9 68.82(7) 3_645 .
C25 Li12 Li9 56.27(6) . .
Li1 Li12 Li9 113.11(9) 3_645 .
Li13 Li12 Li9 117.16(9) . .
Li10 Li12 Li9 45.96(6) . .
O26 Li13 O29 113.30(12) . 3_645
O26 Li13 O18 116.20(12) . 3_645
O29 Li13 O18 111.62(13) 3_645 3_645
O26 Li13 O14 119.59(13) . 3_645
O29 Li13 O14 90.56(10) 3_645 3_645
O18 Li13 O14 102.53(10) 3_645 3_645
O26 Li13 Li7 144.54(13) . 3_645
O29 Li13 Li7 46.49(8) 3_645 3_645
O18 Li13 Li7 99.24(10) 3_645 3_645
O14 Li13 Li7 48.14(8) 3_645 3_645
O26 Li13 Li8 149.40(12) . 3_645
O29 Li13 Li8 96.36(10) 3_645 3_645
O18 Li13 Li8 40.49(6) 3_645 3_645
O14 Li13 Li8 64.99(8) 3_645 3_645
Li7 Li13 Li8 63.32(8) 3_645 3_645
O26 Li13 Li12 38.17(6) . .
O29 Li13 Li12 117.39(11) 3_645 .
O18 Li13 Li12 81.29(9) 3_645 .
O14 Li13 Li12 148.56(12) 3_645 .
Li7 Li13 Li12 163.00(12) 3_645 .
Li8 Li13 Li12 121.16(9) 3_645 .
O6 Li14 O7 114.85(11) . .
O6 Li14 O10 111.16(13) . .
O7 Li14 O10 107.16(12) . .
O6 Li14 O30 115.01(12) . 1_565
O7 Li14 O30 104.71(12) . 1_565
O10 Li14 O30 102.94(11) . 1_565
O6 Li14 C9 133.55(12) . .
O7 Li14 C9 95.88(10) . .
O10 Li14 C9 22.74(6) . .
O30 Li14 C9 87.24(9) 1_565 .
O6 Li14 Li5 147.06(12) . .
O7 Li14 Li5 38.90(7) . .
O10 Li14 Li5 73.13(9) . .
O30 Li14 Li5 94.63(10) 1_565 .
C9 Li14 Li5 57.60(7) . .
O6 Li14 Li4 39.42(6) . .
O7 Li14 Li4 79.46(9) . .
O10 Li14 Li4 142.40(12) . .
O30 Li14 Li4 111.16(11) 1_565 .
C9 Li14 Li4 161.59(11) . .
Li5 Li14 Li4 117.95(9) . .
O6 Li14 Li2 152.60(12) . 4_666
O7 Li14 Li2 83.40(9) . 4_666
O10 Li14 Li2 79.96(10) . 4_666
O30 Li14 Li2 37.84(7) 1_565 4_666
C9 Li14 Li2 58.38(8) . 4_666
Li5 Li14 Li2 59.20(7) . 4_666
Li4 Li14 Li2 137.43(11) . 4_666
C1 O1 Li11 128.57(11) . 3_655
C1 O1 Li3 142.94(11) . .
Li11 O1 Li3 87.82(11) 3_655 .
C1 O2 Li6 130.13(12) . 4_565
C1 O2 Li1 129.68(11) . .
Li6 O2 Li1 90.79(10) 4_565 .
C3 O3 Li1 137.65(11) . .
C3 O3 Li6 127.47(11) . 4_565
Li1 O3 Li6 91.26(10) . 4_565
C3 O4 Li7 134.60(12) . 4
C3 O4 Li2 122.90(11) . .
Li7 O4 Li2 102.39(11) 4 .
C5 O5 Li10 138.23(11) . 3_655
C5 O5 Li3 125.03(10) . .
Li10 O5 Li3 95.25(10) 3_655 .
C5 O6 Li4 129.99(10) . .
C5 O6 Li14 125.72(10) . .
Li4 O6 Li14 100.92(10) . .
C7 O7 Li5 132.29(11) . .
C7 O7 Li14 123.38(10) . .
Li5 O7 Li14 101.16(10) . .
C7 O8 Li15 127.90(10) . .
C7 O8 Li4 129.33(10) . .
Li15 O8 Li4 102.62(10) . .
C9 O9 Li6 145.13(13) . .
C9 O9 Li5 115.12(12) . .
Li6 O9 Li5 89.01(10) . .
C9 O9 Li2 114.39(13) . 4_666
Li6 O9 Li2 86.47(11) . 4_666
Li5 O9 Li2 94.61(11) . 4_666
C9 O10 Li14 119.13(13) . .
C11 O11 Li11 147.31(13) . 2_655
C11 O11 Li5 114.43(11) . .
Li11 O11 Li5 88.01(10) 2_655 .
C11 O11 Li6 108.44(12) . .
Li11 O11 Li6 97.27(11) 2_655 .
Li5 O11 Li6 82.82(10) . .
C11 O12 Li2 127.21(13) . 4_666
C13 O13 Li4 142.27(11) . .
C13 O13 Li8 112.93(11) . .
Li4 O13 Li8 102.71(10) . .
C13 O14 Li7 123.73(11) . .
C13 O14 Li13 129.19(11) . 3_645
Li7 O14 Li13 82.57(11) . 3_645
C15 O15 Li7 127.94(11) . .
C15 O15 Li8 130.80(11) . .
Li7 O15 Li8 100.19(10) . .
C15 O16 Li15 144.06(11) . 3_656
C15 O16 Li15 122.29(10) . .
Li15 O16 Li15 89.04(9) 3_656 .
C17 O17 Li1 127.39(10) . .
C17 O17 Li12 134.90(10) . 3_645
Li1 O17 Li12 89.68(9) . 3_645
C17 O18 Li13 124.51(10) . 3_645
C17 O18 Li8 134.71(10) . .
Li13 O18 Li8 99.08(10) 3_645 .
C19 O19 Li1 130.54(11) . .
C19 O19 Li12 137.48(11) . 3_645
Li1 O19 Li12 90.22(9) . 3_645
C19 O20 Li9 135.71(10) . 3_645
C19 O20 Li9 134.29(11) . .
Li9 O20 Li9 88.76(9) 3_645 .
C21 O21 Li10 136.81(12) . .
C21 O21 Li9 128.40(11) . .
Li10 O21 Li9 84.56(10) . .
C21 O22 Li5 134.36(12) . 2_645
C21 O22 Li11 132.77(12) . .
Li5 O22 Li11 92.26(11) 2_645 .
C23 O23 Li11 124.44(10) . .
C23 O23 Li3 133.33(11) . 3_655
Li11 O23 Li3 85.65(10) . 3_655
C23 O24 Li12 143.86(11) . .
C23 O24 Li10 112.11(10) . .
Li12 O24 Li10 103.70(10) . .
C25 O25 Li9 142.44(11) . .
C25 O25 Li10 120.37(10) . .
Li9 O25 Li10 82.31(9) . .
C25 O26 Li13 136.34(11) . .
C25 O26 Li12 116.21(10) . .
Li13 O26 Li12 104.39(11) . .
C27 O27 Li3 137.58(11) . .
C27 O27 Li4 114.68(10) . .
Li3 O27 Li4 106.39(10) . .
C27 O28 Li15 117.16(10) . .
C27 O28 Li8 120.37(10) . .
Li15 O28 Li8 95.52(10) . .
C29 O29 Li7 131.40(11) . .
C29 O29 Li13 142.01(11) . 3_645
Li7 O29 Li13 85.30(10) . 3_645
C29 O30 Li2 123.00(12) . 4_656
C29 O30 Li14 130.66(11) . 1_545
Li2 O30 Li14 102.32(11) 4_656 1_545

loop_
_geom_bond_atom_site_label_1
_geom_bond_atom_site_label_2
_geom_bond_distance
_geom_bond_site_symmetry_2
Li15 O16 1.918(2) 3_656
Li15 O8 1.946(2) .
Li15 O16 1.949(2) .
Li15 O28 1.967(2) .
Li15 Li15 2.712(4) 3_656
Li15 C27 2.778(3) .
Li15 Li8 2.940(3) .
Li15 Li4 3.049(3) .
C1 O1 1.2462(17) .
C1 O2 1.2541(16) .
C1 C2 1.506(2) .
C3 O4 1.2496(17) .
C3 O3 1.2540(17) .
C3 C4 1.500(2) .
C5 O5 1.2526(15) .
C5 O6 1.2542(14) .
C5 C6 1.5014(19) .
C7 O8 1.2528(15) .
C7 O7 1.2526(15) .
C7 C8 1.5093(18) .
C9 O10 1.2213(19) .
C9 O9 1.2739(19) .
C9 C10 1.474(3) .
C9 Li14 2.760(3) .
C9 Li5 2.765(3) .
C11 O12 1.237(2) .
C11 O11 1.2562(17) .
C11 C12 1.498(3) .
C11 Li6 2.771(3) .
C13 O13 1.2446(17) .
C13 O14 1.2554(17) .
C13 C14 1.501(2) .
C13 Li8 2.733(3) .
C15 O16 1.2481(16) .
C15 O15 1.2522(16) .
C15 C16 1.5103(19) .
C17 O18 1.2486(16) .
C17 O17 1.2562(14) .
C17 C18 1.5037(19) .
C19 O20 1.2438(16) .
C19 O19 1.2458(16) .
C19 C20 1.500(2) .
C21 O21 1.2451(18) .
C21 O22 1.2464(18) .
C21 C22 1.504(2) .
C23 O24 1.2409(15) .
C23 O23 1.2598(16) .
C23 C24 1.5001(19) .
C23 Li10 2.702(2) .
C25 O26 1.2482(16) .
C25 O25 1.2559(15) .
C25 C26 1.504(2) .
C25 Li12 2.739(2) .
C27 O27 1.2473(15) .
C27 O28 1.2589(14) .
C27 C28 1.5014(19) .
C27 Li4 2.746(2) .
C29 O29 1.2435(16) .
C29 O30 1.2463(16) .
C29 C30 1.492(2) .
Li1 O19 1.936(2) .
Li1 O3 1.936(2) .
Li1 O17 1.957(2) .
Li1 O2 1.977(3) .
Li1 Li12 2.765(3) 3_645
Li1 Li6 2.773(3) 4_565
Li2 O30 1.911(3) 4
Li2 O12 1.941(3) 4_565
Li2 O4 1.955(3) .
Li2 O9 2.067(3) 4_565
Li2 Li6 2.758(3) 4_565
Li2 Li5 2.969(3) 4_565
Li2 Li7 3.004(3) 4
Li2 Li14 3.044(3) 4_565
Li3 O27 1.883(2) .
Li3 O5 1.936(2) .
Li3 O1 1.936(2) .
Li3 O23 1.991(3) 3_655
Li3 Li11 2.669(3) 3_655
Li3 Li10 2.852(3) 3_655
Li3 Li4 3.094(3) .
Li4 O13 1.909(2) .
Li4 O6 1.927(2) .
Li4 O8 1.960(2) .
Li4 O27 1.981(2) .
Li4 Li14 2.980(3) .
Li4 Li8 3.051(3) .
Li5 O7 1.899(2) .
Li5 O22 1.906(2) 2_655
Li5 O9 1.972(3) .
Li5 O11 2.060(3) .
Li5 Li6 2.754(3) .
Li5 Li11 2.769(3) 2_655
Li5 Li14 2.967(3) .
Li5 Li2 2.969(3) 4_666
Li6 O2 1.917(3) 4_666
Li6 O3 1.943(3) 4_666
Li6 O9 1.957(3) .
Li6 O11 2.104(3) .
Li6 Li2 2.758(3) 4_666
Li6 Li1 2.773(3) 4_666
Li6 Li11 3.025(3) 2_655
Li7 O4 1.899(2) 4_656
Li7 O29 1.903(3) .
Li7 O15 1.932(3) .
Li7 O14 1.964(3) .
Li7 Li13 2.615(3) 3_645
Li7 Li8 2.976(3) .
Li7 Li2 3.004(3) 4_656
Li8 O15 1.947(2) .
Li8 O18 1.984(2) .
Li8 O13 1.997(2) .
Li8 O28 2.004(2) .
Li8 Li13 3.017(3) 3_645
Li9 O20 1.911(2) 3_645
Li9 O25 1.927(2) .
Li9 O20 1.929(2) .
Li9 O21 1.936(2) .
Li9 Li10 2.601(3) .
Li9 Li9 2.685(4) 3_645
Li9 Li12 3.506(3) .
Li10 O5 1.924(2) 3_655
Li10 O21 1.930(2) .
Li10 O24 1.979(2) .
Li10 O25 2.024(2) .
Li10 Li3 2.852(3) 3_655
Li10 Li12 3.079(3) .
Li10 Li11 3.490(3) .
Li11 O1 1.912(3) 3_655
Li11 O11 1.924(2) 2_645
Li11 O22 1.935(3) .
Li11 O23 1.935(2) .
Li11 Li3 2.669(3) 3_655
Li11 Li5 2.769(3) 2_645
Li11 Li6 3.025(3) 2_645
Li12 O24 1.936(2) .
Li12 O26 1.948(2) .
Li12 O17 1.964(2) 3_645
Li12 O19 1.967(2) 3_645
Li12 Li1 2.765(3) 3_645
Li12 Li13 3.053(3) .
Li13 O26 1.916(2) .
Li13 O29 1.956(3) 3_645
Li13 O18 1.981(2) 3_645
Li13 O14 1.999(3) 3_645
Li13 Li7 2.615(3) 3_645
Li13 Li8 3.017(3) 3_645
Li14 O6 1.937(2) .
Li14 O7 1.941(2) .
Li14 O10 1.951(3) .
Li14 O30 1.996(3) 1_565
Li14 Li2 3.044(3) 4_666
O1 Li11 1.912(3) 3_655
O2 Li6 1.917(3) 4_565
O3 Li6 1.943(3) 4_565
O4 Li7 1.899(2) 4
O5 Li10 1.924(2) 3_655
O9 Li2 2.067(3) 4_666
O11 Li11 1.924(2) 2_655
O12 Li2 1.941(3) 4_666
O14 Li13 1.999(3) 3_645
O16 Li15 1.918(2) 3_656
O17 Li12 1.964(2) 3_645
O18 Li13 1.981(2) 3_645
O19 Li12 1.967(2) 3_645
O20 Li9 1.911(2) 3_645
O22 Li5 1.906(2) 2_645
O23 Li3 1.991(3) 3_655
O29 Li13 1.956(3) 3_645
O30 Li2 1.911(3) 4_656
O30 Li14 1.996(3) 1_545
